data_4135337
loop_
_publ_author_name
'Liang, Haozhong'
'Hua, Bin'
'Xu, Fan'
'Gan, Li-She'
'Shao, Li'
'Huang, Feihe'

_publ_section_title
;
 Acid/Base-Tunable Unimolecular Chirality Switching of a Pillar[5]azacrown
 <i>Pseudo</i>[1]Catenane.
;
_journal_issue 46
_journal_name_full 'Journal of the American Chemical Society'
_journal_page_first 19772
_journal_page_last 19778
_journal_paper_doi 10.1021/jacs.0c10570
_journal_volume 142
_journal_year 2020
_chemical_absolute_configuration ad
_chemical_formula_moiety 'C53 H64 N4 O12, 3(C H4 O)'
_chemical_formula_sum 'C56 H76 N4 O15'
_chemical_formula_weight 1045.20
_space_group_crystal_system orthorhombic
_space_group_IT_number 19
_space_group_name_Hall 'P 2ac 2ab'
_space_group_name_H-M_alt 'P 21 21 21'
_atom_sites_solution_hydrogens mixed
_atom_sites_solution_primary dual
_audit_creation_date 2020-07-10
_audit_creation_method
;
Olex2 1.2
(compiled 2018.05.29 svn.r3508 for OlexSys, GUI svn.r5506)
;
_cell_angle_alpha 90
_cell_angle_beta 90
_cell_angle_gamma 90
_cell_formula_units_Z 4
_cell_length_a 12.0165(5)
_cell_length_b 18.2080(8)
_cell_length_c 25.1259(11)
_cell_measurement_reflns_used 9438
_cell_measurement_temperature 170(2)
_cell_measurement_theta_max 68.43
_cell_measurement_theta_min 3.00
_cell_volume 5497.5(4)
_computing_cell_refinement 'SAINT V8.38A (?, 2016)'
_computing_data_reduction 'SAINT V8.38A (?, 2016)'
_computing_molecular_graphics 'Olex2 (Dolomanov et al., 2009)'
_computing_publication_material 'Olex2 (Dolomanov et al., 2009)'
_computing_structure_refinement 'ShelXL (Sheldrick, 2015)'
_computing_structure_solution 'ShelXT (Sheldrick, 2015)'
_diffrn_ambient_temperature 170.0
_diffrn_measured_fraction_theta_full 0.999
_diffrn_measured_fraction_theta_max 0.998
_diffrn_measurement_device_type 'zju Bruker D8 Venture Ims3.0'
_diffrn_measurement_method '\f and \w scans'
_diffrn_radiation_type CuK\a
_diffrn_radiation_wavelength 1.54178
_diffrn_reflns_av_R_equivalents 0.0545
_diffrn_reflns_av_unetI/netI 0.0244
_diffrn_reflns_Laue_measured_fraction_full 0.999
_diffrn_reflns_Laue_measured_fraction_max 0.998
_diffrn_reflns_limit_h_max 14
_diffrn_reflns_limit_h_min -14
_diffrn_reflns_limit_k_max 21
_diffrn_reflns_limit_k_min -21
_diffrn_reflns_limit_l_max 30
_diffrn_reflns_limit_l_min -30
_diffrn_reflns_number 83883
_diffrn_reflns_point_group_measured_fraction_full 0.999
_diffrn_reflns_point_group_measured_fraction_max 0.998
_diffrn_reflns_theta_full 67.679
_diffrn_reflns_theta_max 68.546
_diffrn_reflns_theta_min 2.997
_diffrn_standards_number 0
_exptl_absorpt_coefficient_mu 0.752
_exptl_absorpt_correction_T_max 0.7531
_exptl_absorpt_correction_T_min 0.6323
_exptl_absorpt_correction_type multi-scan
_exptl_absorpt_process_details
;
SADABS-2016/2 (Bruker,2016/2) was used for absorption correction.
wR2(int) was 0.1694 before and 0.0863 after correction.
The Ratio of minimum to maximum transmission is 0.8396.
The \l/2 correction factor is Not present.
;
_exptl_crystal_colour colourless
_exptl_crystal_colour_primary colourless
_exptl_crystal_density_diffrn 1.263
_exptl_crystal_description needle
_exptl_crystal_F_000 2240
_exptl_crystal_size_max 0.39
_exptl_crystal_size_mid 0.07
_exptl_crystal_size_min 0.06
_refine_diff_density_max 0.388
_refine_diff_density_min -0.423
_refine_diff_density_rms 0.060
_refine_ls_abs_structure_details
;
 Flack x determined using 3920 quotients [(I+)-(I-)]/[(I+)+(I-)]
 (Parsons, Flack and Wagner, Acta Cryst. B69 (2013) 249-259).
;
_refine_ls_abs_structure_Flack 0.03(5)
_refine_ls_extinction_method none
_refine_ls_goodness_of_fit_ref 1.062
_refine_ls_hydrogen_treatment mixed
_refine_ls_matrix_type full
_refine_ls_number_parameters 702
_refine_ls_number_reflns 10112
_refine_ls_number_restraints 1
_refine_ls_restrained_S_all 1.063
_refine_ls_R_factor_all 0.0591
_refine_ls_R_factor_gt 0.0564
_refine_ls_shift/su_max 0.000
_refine_ls_shift/su_mean 0.000
_refine_ls_structure_factor_coef Fsqd
_refine_ls_weighting_details 'w=1/[\s^2^(Fo^2^)+(0.1116P)^2^+1.3970P] where P=(Fo^2^+2Fc^2^)/3'
_refine_ls_weighting_scheme calc
_refine_ls_wR_factor_gt 0.1599
_refine_ls_wR_factor_ref 0.1631
_reflns_Friedel_coverage 0.806
_reflns_Friedel_fraction_full 1.000
_reflns_Friedel_fraction_max 0.998
_reflns_number_gt 9502
_reflns_number_total 10112
_reflns_threshold_expression 'I > 2\s(I)'
_cod_data_source_file ja0c10570_si_004.cif
_cod_data_source_block 200709_p1_lhz777_0m
_cod_depositor_comments 'Adding full bibliography for 4135334--4135338.cif.'
_cod_database_code 4135337
_shelx_shelxl_version_number 2018/3
_shelx_space_group_comment
;
The symmetry employed for this shelxl refinement is uniquely defined
by the following loop, which should always be used as a source of
symmetry information in preference to the above space-group names.
They are only intended as comments.
;
_shelx_estimated_absorpt_t_max 0.956
_shelx_estimated_absorpt_t_min 0.758
_olex2_refinement_description
;
1. Fixed Uiso
 At 1.2 times of:
  All C(H) groups, All C(H,H) groups, All N(H) groups
 At 1.5 times of:
  All C(H,H,H) groups, All C(H,H,H,H) groups, All O(H) groups, All O(H,H) groups
2. Restrained distances
 O14-H14
 0.87 with sigma of 0.02
3. Others
 Sof(H15C)=Sof(C56A)=Sof(H56D)=Sof(H56E)=Sof(H56F)=1-FVAR(1)
 Sof(H15)=Sof(C56)=Sof(H56A)=Sof(H56B)=Sof(H56C)=FVAR(1)
4.a Riding coordinates:
 N3(H3)
4.b Secondary CH2 refined with riding coordinates:
 C1(H1A,H1B), C8(H8A,H8B), C10(H10A,H10B), C11(H11A,H11B), C12(H12A,H12B),
 C13(H13A,H13B), C14(H14A,H14B), C15(H15A,H15B), C17(H17A,H17B), C18(H18A,H18B),
  C27(H27A,H27B), C36(H36A,H36B), C45(H45A,H45B)
4.c Aromatic/amide H refined with riding coordinates:
 N1(H1), N2(H2), N4(H4), C4(H4A), C7(H7), C21(H21), C24(H24), C30(H30),
 C33(H33), C39(H39), C42(H42), C48(H48), C51(H51)
4.d Tetrahedral OH refined with riding coordinates:
 O15(H15), O15(H15C)
4.e Idealised Me refined as rotating group:
 C25(H25A,H25B,H25C), C26(H26A,H26B,H26C), C34(H34A,H34B,H34C), C35(H35A,H35B,
 H35C), C43(H43A,H43B,H43C), C44(H44A,H44B,H44C), C52(H52A,H52B,H52C), C53(H53A,
 H53B,H53C), C54(H54A,H54B,H54C), C55(H55A,H55B,H55C), C56(H56A,H56B,H56C),
 C56A(H56D,H56E,H56F)
4.f Idealised tetrahedral OH refined as rotating group:
 O13(H13)
;
_olex2_submission_special_instructions 'No special instructions were received'

loop_
_space_group_symop_operation_xyz
'x, y, z'
'-x+1/2, -y, z+1/2'
'-x, y+1/2, -z+1/2'
'x+1/2, -y+1/2, -z'

loop_
_atom_site_label
_atom_site_type_symbol
_atom_site_fract_x
_atom_site_fract_y
_atom_site_fract_z
_atom_site_U_iso_or_equiv
_atom_site_adp_type
_atom_site_occupancy
_atom_site_site_symmetry_order
_atom_site_calc_flag
_atom_site_refinement_flags_posn
_atom_site_refinement_flags_adp
_atom_site_refinement_flags_occupancy
_atom_site_disorder_assembly
_atom_site_disorder_group
O1 O 0.2459(2) 0.51085(16) 0.17559(11) 0.0450(6) Uani 1 1 d . . . . .
O2 O 0.1336(2) 0.70922(16) 0.33380(13) 0.0509(7) Uani 1 1 d . . . . .
O3 O 0.0054(3) 0.39543(19) 0.15896(14) 0.0598(8) Uani 1 1 d . . . . .
O4 O 0.3657(3) 0.7559(2) 0.41664(15) 0.0694(9) Uani 1 1 d . . . . .
O5 O -0.1334(2) 0.50062(16) 0.25404(11) 0.0451(6) Uani 1 1 d . . . . .
O6 O -0.0809(3) 0.54503(17) 0.47092(12) 0.0516(7) Uani 1 1 d . . . . .
O7 O -0.1340(2) 0.28774(15) 0.37806(10) 0.0405(6) Uani 1 1 d . . . . .
O8 O 0.1725(2) 0.3421(2) 0.53755(11) 0.0535(7) Uani 1 1 d . . . . .
O9 O 0.2533(2) 0.15830(15) 0.37336(13) 0.0487(7) Uani 1 1 d . . . . .
O10 O 0.5478(2) 0.37289(16) 0.44042(10) 0.0436(6) Uani 1 1 d . . . . .
O11 O 0.4902(3) 0.30897(17) 0.23720(13) 0.0536(7) Uani 1 1 d . . . . .
O12 O 0.5235(2) 0.58570(15) 0.32718(12) 0.0467(6) Uani 1 1 d . . . . .
N1 N 0.1396(3) 0.39662(19) 0.22181(14) 0.0461(7) Uani 1 1 d . . . . .
H1 H 0.206644 0.412828 0.229628 0.055 Uiso 1 1 calc R . . . .
N2 N 0.2356(3) 0.3817(2) 0.32045(14) 0.0497(8) Uani 1 1 d . . . . .
H2 H 0.304663 0.392229 0.311585 0.060 Uiso 1 1 calc R . . . .
N3 N 0.1812(3) 0.5169(2) 0.42948(16) 0.0522(8) Uani 1 1 d . . . . .
H3 H 0.120278 0.494568 0.440253 0.063 Uiso 1 1 d R . . . .
N4 N 0.2542(3) 0.6562(2) 0.41578(15) 0.0530(8) Uani 1 1 d . . . . .
H4 H 0.190838 0.638604 0.403782 0.064 Uiso 1 1 calc R . . . .
C1 C 0.4236(3) 0.5781(2) 0.22728(16) 0.0426(8) Uani 1 1 d . . . . .
H1A H 0.429836 0.570775 0.188350 0.051 Uiso 1 1 calc R . . . .
H1B H 0.470695 0.620709 0.236916 0.051 Uiso 1 1 calc R . . . .
C2 C 0.3026(3) 0.5957(2) 0.24106(15) 0.0390(8) Uani 1 1 d . . . . .
C3 C 0.2152(3) 0.5599(2) 0.21483(14) 0.0389(8) Uani 1 1 d . . . . .
C4 C 0.1049(3) 0.5744(2) 0.22885(15) 0.0398(8) Uani 1 1 d . . . . .
H4A H 0.046576 0.549709 0.210702 0.048 Uiso 1 1 calc R . . . .
C5 C 0.0788(3) 0.6243(2) 0.26875(16) 0.0394(8) Uani 1 1 d . . . . .
C6 C 0.1653(3) 0.6606(2) 0.29429(16) 0.0414(8) Uani 1 1 d . . . . .
C7 C 0.2761(3) 0.6456(2) 0.28048(16) 0.0420(8) Uani 1 1 d . . . . .
H7 H 0.334361 0.670303 0.298714 0.050 Uiso 1 1 calc R . . . .
C8 C 0.1583(4) 0.4765(2) 0.14599(17) 0.0482(9) Uani 1 1 d . . . . .
H8A H 0.190824 0.453017 0.114020 0.058 Uiso 1 1 calc R . . . .
H8B H 0.105988 0.514876 0.133710 0.058 Uiso 1 1 calc R . . . .
C9 C 0.0938(4) 0.4193(2) 0.17665(17) 0.0469(9) Uani 1 1 d . . . . .
C10 C 0.0865(4) 0.3466(2) 0.25935(18) 0.0500(9) Uani 1 1 d . . . . .
H10A H 0.053739 0.304346 0.240178 0.060 Uiso 1 1 calc R . . . .
H10B H 0.026292 0.372298 0.278797 0.060 Uiso 1 1 calc R . . . .
C11 C 0.1755(4) 0.3202(2) 0.29823(19) 0.0531(10) Uani 1 1 d . . . . .
H11A H 0.139959 0.291940 0.327281 0.064 Uiso 1 1 calc R . . . .
H11B H 0.228044 0.287285 0.279508 0.064 Uiso 1 1 calc R . . . .
C12 C 0.1719(3) 0.4253(2) 0.35904(18) 0.0492(9) Uani 1 1 d . . . . .
H12A H 0.127909 0.391892 0.381958 0.059 Uiso 1 1 calc R . . . .
H12B H 0.119339 0.457627 0.339793 0.059 Uiso 1 1 calc R . . . .
C13 C 0.2466(3) 0.4709(3) 0.39295(19) 0.0525(10) Uani 1 1 d . . . . .
H13A H 0.296563 0.438535 0.413726 0.063 Uiso 1 1 calc R . . . .
H13B H 0.293366 0.502616 0.370021 0.063 Uiso 1 1 calc R . . . .
C14 C 0.2426(4) 0.5493(3) 0.47314(19) 0.0578(11) Uani 1 1 d . . . . .
H14A H 0.288778 0.511147 0.490495 0.069 Uiso 1 1 calc R . . . .
H14B H 0.189883 0.568758 0.499923 0.069 Uiso 1 1 calc R . . . .
C15 C 0.3172(4) 0.6113(3) 0.45322(19) 0.0565(10) Uani 1 1 d . . . . .
H15A H 0.342385 0.641731 0.483568 0.068 Uiso 1 1 calc R . . . .
H15B H 0.383729 0.590602 0.435427 0.068 Uiso 1 1 calc R . . . .
C16 C 0.2856(4) 0.7211(2) 0.39876(18) 0.0521(10) Uani 1 1 d . . . . .
C17 C 0.2154(4) 0.7569(2) 0.3555(2) 0.0557(10) Uani 1 1 d . . . . .
H17A H 0.178078 0.800683 0.370471 0.067 Uiso 1 1 calc R . . . .
H17B H 0.265100 0.773655 0.326483 0.067 Uiso 1 1 calc R . . . .
C18 C -0.0423(3) 0.6356(2) 0.28535(17) 0.0438(9) Uani 1 1 d . . . . .
H18A H -0.050699 0.685131 0.301100 0.053 Uiso 1 1 calc R . . . .
H18B H -0.090464 0.633014 0.253438 0.053 Uiso 1 1 calc R . . . .
C19 C -0.0800(3) 0.5788(2) 0.32516(17) 0.0401(8) Uani 1 1 d . . . . .
C20 C -0.1244(3) 0.5110(2) 0.30844(15) 0.0374(7) Uani 1 1 d . . . . .
C21 C -0.1544(3) 0.4591(2) 0.34565(15) 0.0361(7) Uani 1 1 d . . . . .
H21 H -0.185282 0.413934 0.333836 0.043 Uiso 1 1 calc R . . . .
C22 C -0.1411(3) 0.4708(2) 0.39987(15) 0.0357(7) Uani 1 1 d . . . . .
C23 C -0.0962(3) 0.5377(2) 0.41669(16) 0.0397(8) Uani 1 1 d . . . . .
C24 C -0.0678(3) 0.5905(2) 0.37917(16) 0.0415(8) Uani 1 1 d . . . . .
H24 H -0.039041 0.636237 0.391053 0.050 Uiso 1 1 calc R . . . .
C25 C -0.2009(3) 0.4416(2) 0.23662(16) 0.0468(9) Uani 1 1 d . . . . .
H25A H -0.208473 0.443549 0.197806 0.070 Uiso 1 1 calc GR . . . .
H25B H -0.274642 0.445453 0.253064 0.070 Uiso 1 1 calc GR . . . .
H25C H -0.166382 0.394971 0.246921 0.070 Uiso 1 1 calc GR . . . .
C26 C -0.0530(5) 0.6147(3) 0.4914(2) 0.0643(12) Uani 1 1 d . . . . .
H26A H 0.014187 0.632887 0.473608 0.096 Uiso 1 1 calc GR . . . .
H26B H -0.039267 0.610845 0.529715 0.096 Uiso 1 1 calc GR . . . .
H26C H -0.114559 0.648942 0.485017 0.096 Uiso 1 1 calc GR . . . .
C27 C -0.1700(3) 0.4120(2) 0.44013(14) 0.0369(7) Uani 1 1 d . . . . .
H27A H -0.234710 0.383488 0.427199 0.044 Uiso 1 1 calc R . . . .
H27B H -0.191063 0.435468 0.474209 0.044 Uiso 1 1 calc R . . . .
C28 C -0.0725(3) 0.3604(2) 0.44937(13) 0.0342(7) Uani 1 1 d . . . . .
C29 C -0.0558(3) 0.2997(2) 0.41757(13) 0.0318(7) Uani 1 1 d . . . . .
C30 C 0.0363(3) 0.2540(2) 0.42589(14) 0.0346(7) Uani 1 1 d . . . . .
H30 H 0.046765 0.212183 0.403874 0.042 Uiso 1 1 calc R . . . .
C31 C 0.1126(3) 0.2691(2) 0.46582(14) 0.0352(7) Uani 1 1 d . . . . .
C32 C 0.0953(3) 0.3293(2) 0.49786(14) 0.0387(8) Uani 1 1 d . . . . .
C33 C 0.0028(3) 0.3743(2) 0.49018(14) 0.0371(7) Uani 1 1 d . . . . .
H33 H -0.008855 0.415040 0.513141 0.045 Uiso 1 1 calc R . . . .
C34 C -0.1240(4) 0.2229(3) 0.34796(18) 0.0529(10) Uani 1 1 d . . . . .
H34A H -0.185734 0.219717 0.322606 0.079 Uiso 1 1 calc GR . . . .
H34B H -0.125869 0.180295 0.371808 0.079 Uiso 1 1 calc GR . . . .
H34C H -0.053253 0.223440 0.328529 0.079 Uiso 1 1 calc GR . . . .
C35 C 0.1440(4) 0.3921(3) 0.57797(18) 0.0605(12) Uani 1 1 d . . . . .
H35A H 0.138185 0.441559 0.562887 0.091 Uiso 1 1 calc GR . . . .
H35B H 0.201616 0.391552 0.605586 0.091 Uiso 1 1 calc GR . . . .
H35C H 0.072455 0.377941 0.593598 0.091 Uiso 1 1 calc GR . . . .
C36 C 0.2136(3) 0.2199(2) 0.47364(15) 0.0412(8) Uani 1 1 d . . . . .
H36A H 0.236738 0.221586 0.511435 0.049 Uiso 1 1 calc R . . . .
H36B H 0.193150 0.168582 0.465059 0.049 Uiso 1 1 calc R . . . .
C37 C 0.3105(3) 0.2433(2) 0.43877(15) 0.0371(8) Uani 1 1 d . . . . .
C38 C 0.3286(3) 0.2115(2) 0.38905(16) 0.0382(8) Uani 1 1 d . . . . .
C39 C 0.4176(3) 0.2341(2) 0.35750(15) 0.0373(7) Uani 1 1 d . . . . .
H39 H 0.429100 0.211795 0.323778 0.045 Uiso 1 1 calc R . . . .
C40 C 0.4902(3) 0.28903(19) 0.37463(15) 0.0348(7) Uani 1 1 d . . . . .
C41 C 0.4716(3) 0.3200(2) 0.42470(14) 0.0353(7) Uani 1 1 d . . . . .
C42 C 0.3831(3) 0.2970(2) 0.45608(14) 0.0371(7) Uani 1 1 d . . . . .
H42 H 0.372245 0.318651 0.490099 0.045 Uiso 1 1 calc R . . . .
C43 C 0.2782(4) 0.1177(3) 0.3273(2) 0.0587(11) Uani 1 1 d . . . . .
H43A H 0.283124 0.151022 0.296705 0.088 Uiso 1 1 calc GR . . . .
H43B H 0.219313 0.081505 0.320945 0.088 Uiso 1 1 calc GR . . . .
H43C H 0.349432 0.092383 0.331995 0.088 Uiso 1 1 calc GR . . . .
C44 C 0.5213(3) 0.4166(2) 0.48547(17) 0.0468(9) Uani 1 1 d . . . . .
H44A H 0.453696 0.444999 0.478202 0.070 Uiso 1 1 calc GR . . . .
H44B H 0.583005 0.450172 0.492974 0.070 Uiso 1 1 calc GR . . . .
H44C H 0.508777 0.384695 0.516322 0.070 Uiso 1 1 calc GR . . . .
C45 C 0.5820(3) 0.3164(2) 0.33860(15) 0.0372(7) Uani 1 1 d . . . . .
H45A H 0.602131 0.277410 0.312869 0.045 Uiso 1 1 calc R . . . .
H45B H 0.648767 0.327808 0.360152 0.045 Uiso 1 1 calc R . . . .
C46 C 0.5456(3) 0.3847(2) 0.30860(15) 0.0357(7) Uani 1 1 d . . . . .
C47 C 0.4973(3) 0.3792(2) 0.25803(15) 0.0392(8) Uani 1 1 d . . . . .
C48 C 0.4599(3) 0.4418(2) 0.23183(15) 0.0417(8) Uani 1 1 d . . . . .
H48 H 0.428519 0.437319 0.197277 0.050 Uiso 1 1 calc R . . . .
C49 C 0.4676(3) 0.5107(2) 0.25523(14) 0.0370(7) Uani 1 1 d . . . . .
C50 C 0.5165(3) 0.5165(2) 0.30556(15) 0.0368(7) Uani 1 1 d . . . . .
C51 C 0.5553(3) 0.4535(2) 0.33113(14) 0.0355(7) Uani 1 1 d . . . . .
H51 H 0.589378 0.458123 0.365082 0.043 Uiso 1 1 calc R . . . .
C52 C 0.4429(5) 0.3008(3) 0.1857(2) 0.0712(14) Uani 1 1 d . . . . .
H52A H 0.488779 0.326919 0.159624 0.107 Uiso 1 1 calc GR . . . .
H52B H 0.367478 0.321392 0.185609 0.107 Uiso 1 1 calc GR . . . .
H52C H 0.439633 0.248604 0.176460 0.107 Uiso 1 1 calc GR . . . .
C53 C 0.5976(4) 0.5945(2) 0.37048(18) 0.0510(10) Uani 1 1 d . . . . .
H53A H 0.672689 0.579903 0.359570 0.076 Uiso 1 1 calc GR . . . .
H53B H 0.573200 0.563737 0.400259 0.076 Uiso 1 1 calc GR . . . .
H53C H 0.598249 0.646134 0.381608 0.076 Uiso 1 1 calc GR . . . .
O13 O 0.2585(5) 0.3298(3) 0.0836(2) 0.0975(15) Uani 1 1 d . . . . .
H13 H 0.309754 0.311578 0.065046 0.146 Uiso 1 1 calc GR . . . .
C54 C 0.1875(6) 0.2735(4) 0.1013(4) 0.108(3) Uani 1 1 d . . . . .
H54A H 0.189627 0.232558 0.076005 0.163 Uiso 1 1 calc GR . . . .
H54B H 0.111341 0.292320 0.103924 0.163 Uiso 1 1 calc GR . . . .
H54C H 0.212163 0.256353 0.136365 0.163 Uiso 1 1 calc GR . . . .
O14 O 0.5726(4) 0.7485(3) 0.4563(2) 0.0929(14) Uani 1 1 d D . . . .
O15 O 0.7032(9) 0.5366(6) 0.5728(4) 0.198(5) Uani 1 1 d . . . . .
H15 H 0.709953 0.492069 0.580852 0.298 Uiso 0.70(3) 1 calc R . P A 1
H15C H 0.738025 0.503873 0.556144 0.298 Uiso 0.30(3) 1 calc R . P A 2
C55 C 0.5889(7) 0.7015(5) 0.4989(3) 0.099(2) Uani 1 1 d . . . . .
H55A H 0.577463 0.650683 0.487274 0.149 Uiso 1 1 calc GR . . . .
H55B H 0.535699 0.713327 0.527236 0.149 Uiso 1 1 calc GR . . . .
H55C H 0.664886 0.707186 0.512415 0.149 Uiso 1 1 calc GR . . . .
C56 C 0.5860(9) 0.5546(12) 0.5675(5) 0.112(7) Uani 0.70(3) 1 d . . P A 1
H56A H 0.577950 0.599373 0.546259 0.168 Uiso 0.70(3) 1 calc GR . P A 1
H56B H 0.553869 0.562508 0.602920 0.168 Uiso 0.70(3) 1 calc GR . P A 1
H56C H 0.547180 0.514007 0.549899 0.168 Uiso 0.70(3) 1 calc GR . P A 1
C56A C 0.6104(15) 0.5075(11) 0.5943(9) 0.056(7) Uani 0.30(3) 1 d . . P A 2
H56D H 0.559053 0.547096 0.604153 0.083 Uiso 0.30(3) 1 calc GR . P A 2
H56E H 0.630181 0.479273 0.626150 0.083 Uiso 0.30(3) 1 calc GR . P A 2
H56F H 0.574520 0.475111 0.568366 0.083 Uiso 0.30(3) 1 calc GR . P A 2
H14 H 0.504(3) 0.747(4) 0.442(3) 0.083 Uiso 1 1 d DR . . . .

loop_
_atom_site_aniso_label
_atom_site_aniso_U_11
_atom_site_aniso_U_22
_atom_site_aniso_U_33
_atom_site_aniso_U_23
_atom_site_aniso_U_13
_atom_site_aniso_U_12
O1 0.0355(13) 0.0519(15) 0.0475(14) 0.0071(12) -0.0045(11) -0.0087(12)
O2 0.0386(13) 0.0435(14) 0.0707(18) -0.0053(13) -0.0039(13) 0.0013(11)
O3 0.0468(16) 0.0615(19) 0.071(2) 0.0032(16) -0.0122(14) -0.0117(14)
O4 0.0568(18) 0.069(2) 0.082(2) -0.0036(18) -0.0136(18) -0.0171(17)
O5 0.0373(13) 0.0499(15) 0.0482(14) 0.0077(12) -0.0041(11) -0.0104(11)
O6 0.0516(16) 0.0524(16) 0.0507(15) -0.0122(13) 0.0034(13) -0.0090(14)
O7 0.0304(11) 0.0454(14) 0.0457(13) -0.0071(11) -0.0109(10) 0.0036(10)
O8 0.0340(13) 0.083(2) 0.0434(14) -0.0075(14) -0.0130(11) -0.0026(14)
O9 0.0327(12) 0.0432(14) 0.0701(18) -0.0062(13) -0.0016(12) -0.0099(11)
O10 0.0316(12) 0.0550(15) 0.0443(13) -0.0036(12) -0.0051(10) -0.0112(11)
O11 0.0527(16) 0.0501(16) 0.0581(17) -0.0137(13) -0.0131(13) 0.0019(13)
O12 0.0410(14) 0.0413(14) 0.0578(16) -0.0038(12) -0.0136(12) 0.0032(12)
N1 0.0384(16) 0.0455(17) 0.0545(19) 0.0094(15) -0.0006(14) -0.0053(14)
N2 0.0333(15) 0.0551(19) 0.061(2) 0.0127(17) 0.0057(14) 0.0043(15)
N3 0.0358(16) 0.0541(19) 0.067(2) 0.0046(17) 0.0080(15) 0.0016(15)
N4 0.0402(17) 0.057(2) 0.062(2) -0.0001(17) -0.0014(16) -0.0054(16)
C1 0.0295(16) 0.051(2) 0.0476(19) 0.0147(17) -0.0020(14) -0.0073(16)
C2 0.0297(16) 0.0418(19) 0.0455(19) 0.0164(16) -0.0061(14) -0.0053(14)
C3 0.0399(18) 0.0372(18) 0.0396(18) 0.0119(15) -0.0059(14) -0.0060(15)
C4 0.0318(17) 0.0404(18) 0.0473(19) 0.0123(16) -0.0070(14) -0.0093(14)
C5 0.0328(17) 0.0320(16) 0.053(2) 0.0128(16) -0.0068(15) -0.0022(14)
C6 0.0368(18) 0.0354(18) 0.052(2) 0.0120(16) -0.0063(15) -0.0023(15)
C7 0.0335(17) 0.0399(18) 0.052(2) 0.0108(16) -0.0100(15) -0.0056(14)
C8 0.047(2) 0.051(2) 0.047(2) 0.0037(18) -0.0075(17) -0.0073(18)
C9 0.044(2) 0.044(2) 0.053(2) 0.0014(18) -0.0006(17) -0.0018(17)
C10 0.048(2) 0.041(2) 0.061(2) 0.0111(18) 0.0065(19) -0.0016(17)
C11 0.054(2) 0.045(2) 0.061(2) 0.0113(19) 0.006(2) 0.0081(19)
C12 0.0367(18) 0.046(2) 0.065(2) 0.0083(19) 0.0054(17) 0.0005(16)
C13 0.0343(19) 0.057(2) 0.067(3) 0.008(2) -0.0023(18) 0.0067(18)
C14 0.048(2) 0.067(3) 0.059(2) 0.004(2) 0.0060(19) 0.006(2)
C15 0.044(2) 0.067(3) 0.059(2) 0.001(2) -0.0055(18) 0.001(2)
C16 0.049(2) 0.048(2) 0.060(2) -0.0071(19) 0.0024(19) -0.0017(18)
C17 0.050(2) 0.046(2) 0.071(3) -0.009(2) -0.007(2) -0.0021(18)
C18 0.0288(17) 0.0403(19) 0.062(2) 0.0120(17) -0.0051(16) 0.0022(14)
C19 0.0209(14) 0.0375(18) 0.062(2) 0.0047(17) -0.0006(14) 0.0057(13)
C20 0.0209(14) 0.0426(18) 0.0487(19) 0.0010(15) -0.0041(13) 0.0037(13)
C21 0.0229(14) 0.0385(17) 0.0468(18) -0.0007(15) -0.0011(13) 0.0009(13)
C22 0.0193(13) 0.0389(18) 0.0490(19) -0.0026(15) 0.0012(13) 0.0039(13)
C23 0.0270(15) 0.0424(19) 0.0496(19) -0.0067(16) 0.0034(14) 0.0030(14)
C24 0.0282(16) 0.0363(18) 0.060(2) -0.0078(17) -0.0015(15) 0.0023(14)
C25 0.0401(19) 0.058(2) 0.0424(19) 0.0015(17) -0.0035(15) -0.0093(17)
C26 0.074(3) 0.053(3) 0.065(3) -0.016(2) 0.005(2) -0.009(2)
C27 0.0223(14) 0.0452(19) 0.0432(18) -0.0068(15) 0.0014(12) 0.0001(14)
C28 0.0219(14) 0.0440(19) 0.0368(16) 0.0060(14) 0.0011(12) -0.0050(13)
C29 0.0219(14) 0.0420(18) 0.0316(15) 0.0043(14) -0.0034(12) -0.0035(12)
C30 0.0266(15) 0.0418(18) 0.0356(16) 0.0050(14) 0.0015(13) -0.0020(13)
C31 0.0235(14) 0.0437(18) 0.0385(17) 0.0123(15) -0.0009(12) -0.0022(14)
C32 0.0244(15) 0.058(2) 0.0333(16) 0.0063(16) -0.0037(12) -0.0058(15)
C33 0.0268(15) 0.050(2) 0.0344(16) -0.0027(15) 0.0003(13) -0.0058(14)
C34 0.044(2) 0.056(2) 0.059(2) -0.020(2) -0.0159(18) 0.0029(18)
C35 0.051(2) 0.083(3) 0.048(2) -0.012(2) -0.0136(19) -0.010(2)
C36 0.0272(15) 0.050(2) 0.0461(19) 0.0148(17) -0.0040(14) 0.0011(15)
C37 0.0212(14) 0.0420(19) 0.0481(19) 0.0134(16) -0.0057(13) 0.0034(13)
C38 0.0217(14) 0.0340(16) 0.059(2) 0.0033(16) -0.0075(14) 0.0008(13)
C39 0.0257(14) 0.0362(17) 0.0500(19) -0.0017(15) -0.0022(14) 0.0033(13)
C40 0.0207(13) 0.0353(16) 0.0485(19) 0.0039(15) -0.0046(13) 0.0032(12)
C41 0.0239(14) 0.0384(17) 0.0436(18) 0.0028(15) -0.0099(13) -0.0004(13)
C42 0.0281(15) 0.0456(19) 0.0376(17) 0.0068(15) -0.0053(13) 0.0016(14)
C43 0.048(2) 0.047(2) 0.082(3) -0.014(2) -0.006(2) -0.0110(19)
C44 0.0335(18) 0.052(2) 0.055(2) -0.0057(18) -0.0128(16) 0.0005(17)
C45 0.0207(14) 0.0417(18) 0.0493(19) 0.0000(15) -0.0004(13) 0.0004(13)
C46 0.0191(13) 0.0434(19) 0.0445(18) 0.0001(15) 0.0018(12) -0.0008(13)
C47 0.0283(15) 0.0445(19) 0.0447(19) -0.0027(16) 0.0006(14) -0.0033(14)
C48 0.0292(16) 0.059(2) 0.0368(17) 0.0034(16) -0.0011(13) -0.0020(15)
C49 0.0250(15) 0.047(2) 0.0389(17) 0.0076(15) 0.0003(13) -0.0064(14)
C50 0.0236(15) 0.0417(18) 0.0452(18) 0.0044(15) -0.0008(13) -0.0011(13)
C51 0.0236(14) 0.0437(18) 0.0392(17) 0.0010(15) -0.0025(12) -0.0021(13)
C52 0.082(4) 0.068(3) 0.064(3) -0.021(3) -0.021(3) 0.003(3)
C53 0.044(2) 0.049(2) 0.061(2) -0.0115(19) -0.0123(18) 0.0028(18)
O13 0.124(4) 0.073(3) 0.095(3) 0.002(2) -0.024(3) -0.007(3)
C54 0.076(4) 0.077(4) 0.171(8) -0.025(5) -0.011(5) -0.014(4)
O14 0.069(3) 0.093(3) 0.117(4) -0.027(3) -0.021(2) 0.013(2)
O15 0.179(10) 0.230(10) 0.186(8) -0.088(8) 0.058(8) -0.025(8)
C55 0.096(5) 0.119(6) 0.082(4) -0.022(4) -0.021(4) -0.003(5)
C56 0.069(6) 0.205(19) 0.062(6) -0.044(9) 0.023(5) 0.008(8)
C56A 0.049(9) 0.060(11) 0.057(11) -0.018(8) 0.016(7) -0.012(7)

loop_
_atom_type_symbol
_atom_type_description
_atom_type_scat_dispersion_real
_atom_type_scat_dispersion_imag
_atom_type_scat_source
C C 0.0181 0.0091 'International Tables Vol C Tables 4.2.6.8 and 6.1.1.4'
H H 0.0000 0.0000 'International Tables Vol C Tables 4.2.6.8 and 6.1.1.4'
N N 0.0311 0.0180 'International Tables Vol C Tables 4.2.6.8 and 6.1.1.4'
O O 0.0492 0.0322 'International Tables Vol C Tables 4.2.6.8 and 6.1.1.4'

loop_
_geom_angle_atom_site_label_1
_geom_angle_atom_site_label_2
_geom_angle_atom_site_label_3
_geom_angle
_geom_angle_site_symmetry_1
_geom_angle_site_symmetry_3
_geom_angle_publ_flag
C3 O1 C8 117.2(3) . . ?
C6 O2 C17 118.4(3) . . ?
C20 O5 C25 117.0(3) . . ?
C23 O6 C26 118.5(4) . . ?
C29 O7 C34 117.3(3) . . ?
C32 O8 C35 117.8(3) . . ?
C38 O9 C43 117.6(3) . . ?
C41 O10 C44 117.9(3) . . ?
C47 O11 C52 117.7(4) . . ?
C50 O12 C53 116.5(3) . . ?
C9 N1 H1 117.8 . . ?
C9 N1 C10 124.5(4) . . ?
C10 N1 H1 117.8 . . ?
C11 N2 H2 122.8 . . ?
C11 N2 C12 114.4(3) . . ?
C12 N2 H2 122.8 . . ?
C13 N3 H3 111.9 . . ?
C14 N3 H3 112.3 . . ?
C14 N3 C13 115.6(4) . . ?
C15 N4 H4 117.7 . . ?
C16 N4 H4 117.7 . . ?
C16 N4 C15 124.5(4) . . ?
H1A C1 H1B 107.7 . . ?
C2 C1 H1A 108.9 . . ?
C2 C1 H1B 108.9 . . ?
C49 C1 H1A 108.9 . . ?
C49 C1 H1B 108.9 . . ?
C49 C1 C2 113.5(3) . . ?
C3 C2 C1 120.6(4) . . ?
C7 C2 C1 121.3(3) . . ?
C7 C2 C3 118.0(3) . . ?
O1 C3 C2 115.8(3) . . ?
O1 C3 C4 123.8(3) . . ?
C4 C3 C2 120.3(4) . . ?
C3 C4 H4A 119.3 . . ?
C5 C4 C3 121.4(3) . . ?
C5 C4 H4A 119.3 . . ?
C4 C5 C6 118.4(3) . . ?
C4 C5 C18 120.1(3) . . ?
C6 C5 C18 121.5(4) . . ?
O2 C6 C5 115.5(3) . . ?
O2 C6 C7 124.3(4) . . ?
C5 C6 C7 120.2(4) . . ?
C2 C7 C6 121.7(3) . . ?
C2 C7 H7 119.2 . . ?
C6 C7 H7 119.2 . . ?
O1 C8 H8A 108.6 . . ?
O1 C8 H8B 108.6 . . ?
O1 C8 C9 114.4(3) . . ?
H8A C8 H8B 107.6 . . ?
C9 C8 H8A 108.6 . . ?
C9 C8 H8B 108.6 . . ?
O3 C9 N1 123.8(4) . . ?
O3 C9 C8 120.2(4) . . ?
N1 C9 C8 116.0(4) . . ?
N1 C10 H10A 110.2 . . ?
N1 C10 H10B 110.2 . . ?
N1 C10 C11 107.7(4) . . ?
H10A C10 H10B 108.5 . . ?
C11 C10 H10A 110.2 . . ?
C11 C10 H10B 110.2 . . ?
N2 C11 C10 110.7(3) . . ?
N2 C11 H11A 109.5 . . ?
N2 C11 H11B 109.5 . . ?
C10 C11 H11A 109.5 . . ?
C10 C11 H11B 109.5 . . ?
H11A C11 H11B 108.1 . . ?
N2 C12 H12A 109.4 . . ?
N2 C12 H12B 109.4 . . ?
N2 C12 C13 111.4(3) . . ?
H12A C12 H12B 108.0 . . ?
C13 C12 H12A 109.4 . . ?
C13 C12 H12B 109.4 . . ?
N3 C13 C12 110.6(3) . . ?
N3 C13 H13A 109.5 . . ?
N3 C13 H13B 109.5 . . ?
C12 C13 H13A 109.5 . . ?
C12 C13 H13B 109.5 . . ?
H13A C13 H13B 108.1 . . ?
N3 C14 H14A 109.5 . . ?
N3 C14 H14B 109.5 . . ?
N3 C14 C15 110.6(4) . . ?
H14A C14 H14B 108.1 . . ?
C15 C14 H14A 109.5 . . ?
C15 C14 H14B 109.5 . . ?
N4 C15 C14 108.8(4) . . ?
N4 C15 H15A 109.9 . . ?
N4 C15 H15B 109.9 . . ?
C14 C15 H15A 109.9 . . ?
C14 C15 H15B 109.9 . . ?
H15A C15 H15B 108.3 . . ?
O4 C16 N4 124.5(5) . . ?
O4 C16 C17 118.1(4) . . ?
N4 C16 C17 117.3(4) . . ?
O2 C17 C16 113.3(4) . . ?
O2 C17 H17A 108.9 . . ?
O2 C17 H17B 108.9 . . ?
C16 C17 H17A 108.9 . . ?
C16 C17 H17B 108.9 . . ?
H17A C17 H17B 107.7 . . ?
C5 C18 H18A 109.2 . . ?
C5 C18 H18B 109.2 . . ?
H18A C18 H18B 107.9 . . ?
C19 C18 C5 112.0(3) . . ?
C19 C18 H18A 109.2 . . ?
C19 C18 H18B 109.2 . . ?
C20 C19 C18 121.1(4) . . ?
C24 C19 C18 120.9(4) . . ?
C24 C19 C20 117.9(4) . . ?
O5 C20 C19 116.4(3) . . ?
C21 C20 O5 123.8(3) . . ?
C21 C20 C19 119.9(3) . . ?
C20 C21 H21 119.0 . . ?
C20 C21 C22 122.1(3) . . ?
C22 C21 H21 119.0 . . ?
C21 C22 C23 118.3(3) . . ?
C21 C22 C27 121.4(3) . . ?
C23 C22 C27 120.2(3) . . ?
O6 C23 C22 115.7(3) . . ?
O6 C23 C24 124.8(4) . . ?
C24 C23 C22 119.5(4) . . ?
C19 C24 C23 122.3(4) . . ?
C19 C24 H24 118.9 . . ?
C23 C24 H24 118.9 . . ?
O5 C25 H25A 109.5 . . ?
O5 C25 H25B 109.5 . . ?
O5 C25 H25C 109.5 . . ?
H25A C25 H25B 109.5 . . ?
H25A C25 H25C 109.5 . . ?
H25B C25 H25C 109.5 . . ?
O6 C26 H26A 109.5 . . ?
O6 C26 H26B 109.5 . . ?
O6 C26 H26C 109.5 . . ?
H26A C26 H26B 109.5 . . ?
H26A C26 H26C 109.5 . . ?
H26B C26 H26C 109.5 . . ?
C22 C27 H27A 109.4 . . ?
C22 C27 H27B 109.4 . . ?
C22 C27 C28 111.3(3) . . ?
H27A C27 H27B 108.0 . . ?
C28 C27 H27A 109.4 . . ?
C28 C27 H27B 109.4 . . ?
C29 C28 C27 121.3(3) . . ?
C29 C28 C33 118.5(3) . . ?
C33 C28 C27 120.2(3) . . ?
O7 C29 C30 123.4(3) . . ?
C28 C29 O7 116.3(3) . . ?
C28 C29 C30 120.3(3) . . ?
C29 C30 H30 119.6 . . ?
C31 C30 C29 120.9(3) . . ?
C31 C30 H30 119.6 . . ?
C30 C31 C36 120.3(3) . . ?
C32 C31 C30 118.8(3) . . ?
C32 C31 C36 120.9(3) . . ?
O8 C32 C33 122.4(4) . . ?
C31 C32 O8 117.1(3) . . ?
C31 C32 C33 120.5(3) . . ?
C28 C33 C32 120.9(3) . . ?
C28 C33 H33 119.5 . . ?
C32 C33 H33 119.5 . . ?
O7 C34 H34A 109.5 . . ?
O7 C34 H34B 109.5 . . ?
O7 C34 H34C 109.5 . . ?
H34A C34 H34B 109.5 . . ?
H34A C34 H34C 109.5 . . ?
H34B C34 H34C 109.5 . . ?
O8 C35 H35A 109.5 . . ?
O8 C35 H35B 109.5 . . ?
O8 C35 H35C 109.5 . . ?
H35A C35 H35B 109.5 . . ?
H35A C35 H35C 109.5 . . ?
H35B C35 H35C 109.5 . . ?
C31 C36 H36A 109.2 . . ?
C31 C36 H36B 109.2 . . ?
H36A C36 H36B 107.9 . . ?
C37 C36 C31 111.8(3) . . ?
C37 C36 H36A 109.2 . . ?
C37 C36 H36B 109.2 . . ?
C38 C37 C36 121.3(3) . . ?
C42 C37 C36 120.1(3) . . ?
C42 C37 C38 118.6(3) . . ?
O9 C38 C37 116.4(3) . . ?
O9 C38 C39 123.2(4) . . ?
C37 C38 C39 120.4(3) . . ?
C38 C39 H39 119.5 . . ?
C40 C39 C38 121.1(4) . . ?
C40 C39 H39 119.5 . . ?
C39 C40 C41 117.9(3) . . ?
C39 C40 C45 120.5(3) . . ?
C41 C40 C45 121.5(3) . . ?
O10 C41 C40 115.6(3) . . ?
O10 C41 C42 123.6(3) . . ?
C42 C41 C40 120.8(3) . . ?
C37 C42 C41 121.2(3) . . ?
C37 C42 H42 119.4 . . ?
C41 C42 H42 119.4 . . ?
O9 C43 H43A 109.5 . . ?
O9 C43 H43B 109.5 . . ?
O9 C43 H43C 109.5 . . ?
H43A C43 H43B 109.5 . . ?
H43A C43 H43C 109.5 . . ?
H43B C43 H43C 109.5 . . ?
O10 C44 H44A 109.5 . . ?
O10 C44 H44B 109.5 . . ?
O10 C44 H44C 109.5 . . ?
H44A C44 H44B 109.5 . . ?
H44A C44 H44C 109.5 . . ?
H44B C44 H44C 109.5 . . ?
C40 C45 H45A 109.5 . . ?
C40 C45 H45B 109.5 . . ?
C40 C45 C46 110.9(3) . . ?
H45A C45 H45B 108.0 . . ?
C46 C45 H45A 109.5 . . ?
C46 C45 H45B 109.5 . . ?
C47 C46 C45 120.8(3) . . ?
C51 C46 C45 121.0(3) . . ?
C51 C46 C47 118.1(3) . . ?
O11 C47 C46 115.7(3) . . ?
O11 C47 C48 123.9(3) . . ?
C48 C47 C46 120.3(4) . . ?
C47 C48 H48 119.4 . . ?
C49 C48 C47 121.2(3) . . ?
C49 C48 H48 119.4 . . ?
C48 C49 C1 120.9(3) . . ?
C48 C49 C50 118.7(3) . . ?
C50 C49 C1 120.4(4) . . ?
O12 C50 C49 116.9(3) . . ?
O12 C50 C51 123.5(3) . . ?
C51 C50 C49 119.6(3) . . ?
C46 C51 C50 122.0(3) . . ?
C46 C51 H51 119.0 . . ?
C50 C51 H51 119.0 . . ?
O11 C52 H52A 109.5 . . ?
O11 C52 H52B 109.5 . . ?
O11 C52 H52C 109.5 . . ?
H52A C52 H52B 109.5 . . ?
H52A C52 H52C 109.5 . . ?
H52B C52 H52C 109.5 . . ?
O12 C53 H53A 109.5 . . ?
O12 C53 H53B 109.5 . . ?
O12 C53 H53C 109.5 . . ?
H53A C53 H53B 109.5 . . ?
H53A C53 H53C 109.5 . . ?
H53B C53 H53C 109.5 . . ?
C54 O13 H13 109.5 . . ?
O13 C54 H54A 109.5 . . ?
O13 C54 H54B 109.5 . . ?
O13 C54 H54C 109.5 . . ?
H54A C54 H54B 109.5 . . ?
H54A C54 H54C 109.5 . . ?
H54B C54 H54C 109.5 . . ?
C55 O14 H14 115(5) . . ?
C56 O15 H15 109.5 . . ?
C56A O15 H15C 109.5 . . ?
O14 C55 H55A 109.5 . . ?
O14 C55 H55B 109.5 . . ?
O14 C55 H55C 109.5 . . ?
H55A C55 H55B 109.5 . . ?
H55A C55 H55C 109.5 . . ?
H55B C55 H55C 109.5 . . ?
O15 C56 H56A 109.5 . . ?
O15 C56 H56B 109.5 . . ?
O15 C56 H56C 109.5 . . ?
H56A C56 H56B 109.5 . . ?
H56A C56 H56C 109.5 . . ?
H56B C56 H56C 109.5 . . ?
O15 C56A H56D 109.5 . . ?
O15 C56A H56E 109.5 . . ?
O15 C56A H56F 109.5 . . ?
H56D C56A H56E 109.5 . . ?
H56D C56A H56F 109.5 . . ?
H56E C56A H56F 109.5 . . ?

loop_
_geom_bond_atom_site_label_1
_geom_bond_atom_site_label_2
_geom_bond_distance
_geom_bond_site_symmetry_2
_geom_bond_publ_flag
O1 C3 1.381(5) . ?
O1 C8 1.433(5) . ?
O2 C6 1.383(5) . ?
O2 C17 1.420(5) . ?
O3 C9 1.231(5) . ?
O4 C16 1.236(6) . ?
O5 C20 1.384(5) . ?
O5 C25 1.416(5) . ?
O6 C23 1.381(5) . ?
O6 C26 1.410(6) . ?
O7 C29 1.384(4) . ?
O7 C34 1.408(5) . ?
O8 C32 1.382(4) . ?
O8 C35 1.406(6) . ?
O9 C38 1.383(4) . ?
O9 C43 1.406(6) . ?
O10 C41 1.386(4) . ?
O10 C44 1.420(5) . ?
O11 C47 1.384(5) . ?
O11 C52 1.421(6) . ?
O12 C50 1.374(5) . ?
O12 C53 1.416(5) . ?
N1 H1 0.8800 . ?
N1 C9 1.327(6) . ?
N1 C10 1.458(5) . ?
N2 H2 0.8800 . ?
N2 C11 1.445(6) . ?
N2 C12 1.468(6) . ?
N3 H3 0.8801 . ?
N3 C13 1.471(6) . ?
N3 C14 1.448(6) . ?
N4 H4 0.8800 . ?
N4 C15 1.459(6) . ?
N4 C16 1.311(6) . ?
C1 H1A 0.9900 . ?
C1 H1B 0.9900 . ?
C1 C2 1.529(5) . ?
C1 C49 1.510(5) . ?
C2 C3 1.401(5) . ?
C2 C7 1.381(6) . ?
C3 C4 1.396(6) . ?
C4 H4A 0.9500 . ?
C4 C5 1.388(6) . ?
C5 C6 1.389(5) . ?
C5 C18 1.528(5) . ?
C6 C7 1.403(6) . ?
C7 H7 0.9500 . ?
C8 H8A 0.9900 . ?
C8 H8B 0.9900 . ?
C8 C9 1.508(6) . ?
C10 H10A 0.9900 . ?
C10 H10B 0.9900 . ?
C10 C11 1.526(6) . ?
C11 H11A 0.9900 . ?
C11 H11B 0.9900 . ?
C12 H12A 0.9900 . ?
C12 H12B 0.9900 . ?
C12 C13 1.491(6) . ?
C13 H13A 0.9900 . ?
C13 H13B 0.9900 . ?
C14 H14A 0.9900 . ?
C14 H14B 0.9900 . ?
C14 C15 1.526(7) . ?
C15 H15A 0.9900 . ?
C15 H15B 0.9900 . ?
C16 C17 1.522(7) . ?
C17 H17A 0.9900 . ?
C17 H17B 0.9900 . ?
C18 H18A 0.9900 . ?
C18 H18B 0.9900 . ?
C18 C19 1.508(5) . ?
C19 C20 1.409(5) . ?
C19 C24 1.381(6) . ?
C20 C21 1.377(5) . ?
C21 H21 0.9500 . ?
C21 C22 1.388(5) . ?
C22 C23 1.399(5) . ?
C22 C27 1.513(5) . ?
C23 C24 1.388(6) . ?
C24 H24 0.9500 . ?
C25 H25A 0.9800 . ?
C25 H25B 0.9800 . ?
C25 H25C 0.9800 . ?
C26 H26A 0.9800 . ?
C26 H26B 0.9800 . ?
C26 H26C 0.9800 . ?
C27 H27A 0.9900 . ?
C27 H27B 0.9900 . ?
C27 C28 1.519(5) . ?
C28 C29 1.379(5) . ?
C28 C33 1.391(5) . ?
C29 C30 1.401(5) . ?
C30 H30 0.9500 . ?
C30 C31 1.386(5) . ?
C31 C32 1.375(6) . ?
C31 C36 1.522(5) . ?
C32 C33 1.394(5) . ?
C33 H33 0.9500 . ?
C34 H34A 0.9800 . ?
C34 H34B 0.9800 . ?
C34 H34C 0.9800 . ?
C35 H35A 0.9800 . ?
C35 H35B 0.9800 . ?
C35 H35C 0.9800 . ?
C36 H36A 0.9900 . ?
C36 H36B 0.9900 . ?
C36 C37 1.518(5) . ?
C37 C38 1.394(6) . ?
C37 C42 1.381(5) . ?
C38 C39 1.394(5) . ?
C39 H39 0.9500 . ?
C39 C40 1.394(5) . ?
C40 C41 1.397(5) . ?
C40 C45 1.512(5) . ?
C41 C42 1.389(5) . ?
C42 H42 0.9500 . ?
C43 H43A 0.9800 . ?
C43 H43B 0.9800 . ?
C43 H43C 0.9800 . ?
C44 H44A 0.9800 . ?
C44 H44B 0.9800 . ?
C44 H44C 0.9800 . ?
C45 H45A 0.9900 . ?
C45 H45B 0.9900 . ?
C45 C46 1.519(5) . ?
C46 C47 1.400(5) . ?
C46 C51 1.381(5) . ?
C47 C48 1.390(6) . ?
C48 H48 0.9500 . ?
C48 C49 1.388(6) . ?
C49 C50 1.399(5) . ?
C50 C51 1.395(5) . ?
C51 H51 0.9500 . ?
C52 H52A 0.9800 . ?
C52 H52B 0.9800 . ?
C52 H52C 0.9800 . ?
C53 H53A 0.9800 . ?
C53 H53B 0.9800 . ?
C53 H53C 0.9800 . ?
O13 H13 0.8400 . ?
O13 C54 1.405(9) . ?
C54 H54A 0.9800 . ?
C54 H54B 0.9800 . ?
C54 H54C 0.9800 . ?
O14 C55 1.385(9) . ?
O14 H14 0.90(3) . ?
O15 H15 0.8400 . ?
O15 H15C 0.8400 . ?
O15 C56 1.451(17) . ?
O15 C56A 1.348(18) . ?
C55 H55A 0.9800 . ?
C55 H55B 0.9800 . ?
C55 H55C 0.9800 . ?
C56 H56A 0.9800 . ?
C56 H56B 0.9800 . ?
C56 H56C 0.9800 . ?
C56A H56D 0.9800 . ?
C56A H56E 0.9800 . ?
C56A H56F 0.9800 . ?
